data_4313701
loop_
_publ_author_name
'En-Qing Gao'
'Shi-Qiang Bai'
'Yan-Feng Yue'
'Zhe-Ming Wang'
'Chun-Hua Yan'

_publ_contact_author_address
;
State Key Lab of Rare Earth Materials Chemistry and Applications & 
PKU-HKU Joint Lab on Rare Earth Materials and Bioinorganic Chemistry, 
College of Chemistry and Molecular Engineering, 
Peking University, 
Beijing 100871, 
China
;
_publ_contact_author_email chyan@chem.pku.edu.cn
_publ_contact_author_fax 86-(10)-62754179
_publ_contact_author_name 'Prof. Chun-Hua Yan'
_publ_contact_author_phone 86-(10)-62754179
_publ_section_title
;
 New One-Dimensional Azido-Bridged Manganese(II) Coordination Polymers
 Exhibiting Alternating Ferromagnetic-Antiferromagnetic Interactions:
 Structural and Magnetic Studies
;
_journal_name_full 'Inorganic Chemistry'
_journal_page_first 3642
_journal_page_last 3649
_journal_paper_doi 10.1021/ic0262987
_journal_volume 42
_journal_year 2003
_chemical_formula_sum 'C12 H9 Cl Mn N8'
_chemical_formula_weight 355.66
_chemical_name_systematic
; 
 ? 
;
_space_group_IT_number 2
_symmetry_cell_setting triclinic
_symmetry_space_group_name_Hall '-P 1'
_symmetry_space_group_name_H-M 'P -1'
_atom_sites_solution_hydrogens geom
_atom_sites_solution_primary direct
_atom_sites_solution_secondary difmap
_audit_creation_method SHELXL-97
_cell_angle_alpha 74.5845(15)
_cell_angle_beta 76.4177(13)
_cell_angle_gamma 83.2995(15)
_cell_formula_units_Z 2
_cell_length_a 8.0054(2)
_cell_length_b 9.7308(3)
_cell_length_c 9.9532(3)
_cell_measurement_reflns_used 9523
_cell_measurement_temperature 293(2)
_cell_measurement_theta_max 27.485
_cell_measurement_theta_min 3.395
_cell_volume 725.33(4)
_computing_cell_refinement 'HKL Scalepack (Otwinowski & Minor, 1997)'
_computing_data_collection 'KappaCCD (Nonius B. V., 1998)'
_computing_data_reduction 'HKL Denzo (Otwinowski & Minor, 1997) & maXus (Mackay et al., 1998)'
_computing_molecular_graphics 'Bruker SHELXTL V5.1 (Sheldrick, 1998)'
_computing_publication_material 'SHELXL-97 (Sheldrick, 1997)'
_computing_structure_refinement 'SHELXL-97 (Sheldrick, 1997)'
_computing_structure_solution 'SHELXS-97 (Sheldrick, 1997)'
_diffrn_ambient_temperature 293(2)
_diffrn_detector_area_resol_mean 0.76
_diffrn_measured_fraction_theta_full 0.966
_diffrn_measured_fraction_theta_max 0.966
_diffrn_measurement_device_type 'NONIUS KappaCCD'
_diffrn_measurement_method CCD
_diffrn_radiation_monochromator graphite
_diffrn_radiation_source 'fine-focus sealed tube'
_diffrn_radiation_type MoK\a
_diffrn_radiation_wavelength 0.71073
_diffrn_reflns_av_R_equivalents 0.0559
_diffrn_reflns_av_sigmaI/netI 0.0549
_diffrn_reflns_limit_h_max 10
_diffrn_reflns_limit_h_min -10
_diffrn_reflns_limit_k_max 12
_diffrn_reflns_limit_k_min -12
_diffrn_reflns_limit_l_max 12
_diffrn_reflns_limit_l_min -12
_diffrn_reflns_number 14372
_diffrn_reflns_theta_full 27.46
_diffrn_reflns_theta_max 27.46
_diffrn_reflns_theta_min 3.43
_diffrn_standards_decay_% none
_exptl_absorpt_coefficient_mu 1.103
_exptl_absorpt_correction_T_max 0.919
_exptl_absorpt_correction_T_min 0.861
_exptl_absorpt_correction_type empirical
_exptl_absorpt_process_details '(Blessing, 1995, 1997)'
_exptl_crystal_colour Orange
_exptl_crystal_density_diffrn 1.628
_exptl_crystal_density_method 'not measured'
_exptl_crystal_description Plate
_exptl_crystal_F_000 358
_exptl_crystal_size_max 0.25
_exptl_crystal_size_mid 0.20
_exptl_crystal_size_min 0.08
_refine_diff_density_max 0.279
_refine_diff_density_min -0.383
_refine_diff_density_rms 0.058
_refine_ls_extinction_method none
_refine_ls_goodness_of_fit_ref 1.022
_refine_ls_hydrogen_treatment mixed
_refine_ls_matrix_type full
_refine_ls_number_parameters 199
_refine_ls_number_reflns 3222
_refine_ls_number_restraints 0
_refine_ls_restrained_S_all 1.022
_refine_ls_R_factor_all 0.0685
_refine_ls_R_factor_gt 0.0377
_refine_ls_shift/su_max 0.001
_refine_ls_shift/su_mean 0.000
_refine_ls_structure_factor_coef Fsqd
_refine_ls_weighting_details 'calc w=1/[\s^2^(Fo^2^)+(0.0414P)^2^+0.1514P] where P=(Fo^2^+2Fc^2^)/3'
_refine_ls_weighting_scheme calc
_refine_ls_wR_factor_gt 0.0816
_refine_ls_wR_factor_ref 0.0921
_reflns_number_gt 2279
_reflns_number_total 3222
_reflns_threshold_expression >2sigma(I)
_cod_data_source_file ic0262987si20021223_061038_4.cif
_cod_data_source_block 4
_cod_database_code 4313701

loop_
_symmetry_equiv_pos_as_xyz
'x, y, z'
'-x, -y, -z'

loop_
_atom_site_label
_atom_site_type_symbol
_atom_site_fract_x
_atom_site_fract_y
_atom_site_fract_z
_atom_site_U_iso_or_equiv
_atom_site_adp_type
_atom_site_occupancy
_atom_site_symmetry_multiplicity
_atom_site_calc_flag
_atom_site_refinement_flags
_atom_site_disorder_assembly
_atom_site_disorder_group
Mn1 Mn 0.15435(4) 0.57592(4) 0.54450(4) 0.03497(13) Uani 1 1 d . . .
N1 N -0.0200(2) 0.6288(2) 0.7402(2) 0.0375(4) Uani 1 1 d . . .
N2 N 0.1901(2) 0.8194(2) 0.5328(2) 0.0418(5) Uani 1 1 d . . .
N3 N 0.0385(2) 0.3675(2) 0.5918(2) 0.0400(5) Uani 1 1 d . . .
N4 N 0.0550(3) 0.2602(2) 0.6810(2) 0.0442(5) Uani 1 1 d . . .
N5 N 0.0701(5) 0.1575(3) 0.7667(3) 0.0852(9) Uani 1 1 d . . .
N6 N 0.3495(3) 0.5099(3) 0.6776(2) 0.0636(7) Uani 1 1 d . . .
N7 N 0.4985(3) 0.4900(2) 0.65411(18) 0.0349(4) Uani 1 1 d . . .
N8 N 0.6467(3) 0.4694(2) 0.6362(2) 0.0506(6) Uani 1 1 d . . .
C1 C -0.1271(3) 0.5420(3) 0.8417(3) 0.0429(6) Uani 1 1 d . . .
H1A H -0.1457 0.4553 0.8266 0.052 Uiso 1 1 calc R . .
C2 C -0.2116(3) 0.5746(3) 0.9680(3) 0.0510(7) Uani 1 1 d . . .
H2A H -0.2855 0.5111 1.0360 0.061 Uiso 1 1 calc R . .
C3 C -0.1849(4) 0.7023(3) 0.9917(3) 0.0536(7) Uani 1 1 d . . .
H3A H -0.2393 0.7262 1.0766 0.064 Uiso 1 1 calc R . .
C4 C -0.0766(4) 0.7940(3) 0.8881(3) 0.0528(7) Uani 1 1 d . . .
H4A H -0.0573 0.8813 0.9016 0.063 Uiso 1 1 calc R . .
C5 C 0.0035(3) 0.7554(2) 0.7634(3) 0.0412(6) Uani 1 1 d . . .
C6 C 0.1162(3) 0.8509(3) 0.6499(3) 0.0496(7) Uani 1 1 d . . .
H6A H 0.1352 0.9384 0.6632 0.060 Uiso 1 1 calc R . .
C7 C 0.2948(3) 0.9199(3) 0.4234(3) 0.0446(6) Uani 1 1 d . . .
C8 C 0.3091(4) 1.0586(3) 0.4274(3) 0.0618(8) Uani 1 1 d . . .
H8A H 0.2472 1.0913 0.5055 0.074 Uiso 1 1 calc R . .
C9 C 0.4125(5) 1.1489(3) 0.3187(4) 0.0731(10) Uani 1 1 d . . .
H9A H 0.4192 1.2426 0.3225 0.088 Uiso 1 1 calc R . .
C10 C 0.5048(4) 1.1015(3) 0.2059(4) 0.0639(8) Uani 1 1 d . . .
C11 C 0.4904(5) 0.9666(4) 0.1969(5) 0.1109(16) Uani 1 1 d . . .
H11A H 0.5522 0.9347 0.1183 0.133 Uiso 1 1 calc R . .
C12 C 0.3827(5) 0.8777(3) 0.3061(4) 0.0974(14) Uani 1 1 d . . .
H12A H 0.3703 0.7863 0.2988 0.117 Uiso 1 1 calc R . .
Cl1 Cl 0.63684(12) 1.21442(11) 0.06556(12) 0.1020(4) Uani 1 1 d . . .

loop_
_atom_site_aniso_label
_atom_site_aniso_U_11
_atom_site_aniso_U_22
_atom_site_aniso_U_33
_atom_site_aniso_U_23
_atom_site_aniso_U_13
_atom_site_aniso_U_12
Mn1 0.0298(2) 0.0342(2) 0.0423(2) -0.01361(16) -0.00478(15) -0.00414(14)
N1 0.0362(11) 0.0368(11) 0.0412(11) -0.0140(9) -0.0063(9) -0.0027(9)
N2 0.0402(11) 0.0363(11) 0.0495(12) -0.0129(10) -0.0050(10) -0.0082(9)
N3 0.0397(11) 0.0330(11) 0.0477(12) -0.0074(10) -0.0113(9) -0.0058(9)
N4 0.0559(13) 0.0338(12) 0.0483(13) -0.0163(11) -0.0141(11) -0.0033(10)
N5 0.149(3) 0.0394(15) 0.0743(19) -0.0006(14) -0.0504(19) -0.0092(16)
N6 0.0365(13) 0.105(2) 0.0460(14) -0.0191(13) -0.0077(11) 0.0066(13)
N7 0.0367(12) 0.0393(11) 0.0292(10) -0.0105(9) -0.0050(8) -0.0040(9)
N8 0.0340(12) 0.0656(15) 0.0568(14) -0.0283(12) -0.0054(10) 0.0001(10)
C1 0.0439(14) 0.0412(14) 0.0434(14) -0.0136(12) -0.0033(11) -0.0065(11)
C2 0.0534(16) 0.0548(16) 0.0412(15) -0.0109(13) -0.0012(12) -0.0096(13)
C3 0.0563(17) 0.0618(18) 0.0442(15) -0.0249(14) -0.0039(13) 0.0039(14)
C4 0.0592(17) 0.0472(15) 0.0575(17) -0.0269(14) -0.0068(14) -0.0035(13)
C5 0.0410(13) 0.0379(13) 0.0471(14) -0.0173(11) -0.0065(11) -0.0017(11)
C6 0.0522(16) 0.0365(14) 0.0636(18) -0.0218(13) -0.0052(14) -0.0095(12)
C7 0.0401(13) 0.0350(13) 0.0562(16) -0.0076(12) -0.0075(12) -0.0066(11)
C8 0.090(2) 0.0454(16) 0.0541(17) -0.0146(14) -0.0118(16) -0.0218(16)
C9 0.102(3) 0.0533(19) 0.071(2) -0.0057(17) -0.026(2) -0.0386(19)
C10 0.0426(16) 0.0509(17) 0.083(2) 0.0119(16) -0.0107(15) -0.0155(13)
C11 0.117(3) 0.049(2) 0.116(3) -0.012(2) 0.066(3) -0.007(2)
C12 0.122(3) 0.0382(17) 0.099(3) -0.0205(18) 0.053(2) -0.0190(19)
Cl1 0.0759(6) 0.0877(7) 0.1136(8) 0.0270(6) -0.0053(5) -0.0416(5)

loop_
_atom_type_symbol
_atom_type_description
_atom_type_scat_dispersion_real
_atom_type_scat_dispersion_imag
_atom_type_scat_source
C C 0.0033 0.0016 'International Tables Vol C Tables 4.2.6.8 and 6.1.1.4'
H H 0.0000 0.0000 'International Tables Vol C Tables 4.2.6.8 and 6.1.1.4'
N N 0.0061 0.0033 'International Tables Vol C Tables 4.2.6.8 and 6.1.1.4'
Mn Mn 0.3368 0.7283 'International Tables Vol C Tables 4.2.6.8 and 6.1.1.4'
Cl Cl 0.1484 0.1585 'International Tables Vol C Tables 4.2.6.8 and 6.1.1.4'

loop_
_geom_angle_atom_site_label_1
_geom_angle_atom_site_label_2
_geom_angle_atom_site_label_3
_geom_angle
_geom_angle_site_symmetry_1
_geom_angle_site_symmetry_3
_geom_angle_publ_flag
N8 Mn1 N6 87.92(8) 2_666 . ?
N8 Mn1 N3 90.46(8) 2_666 2_566 ?
N6 Mn1 N3 177.32(9) . 2_566 ?
N8 Mn1 N3 93.23(8) 2_666 . ?
N6 Mn1 N3 98.60(9) . . ?
N3 Mn1 N3 79.36(8) 2_566 . ?
N8 Mn1 N1 172.43(7) 2_666 . ?
N6 Mn1 N1 85.46(8) . . ?
N3 Mn1 N1 96.29(7) 2_566 . ?
N3 Mn1 N1 91.40(7) . . ?
N8 Mn1 N2 103.56(8) 2_666 . ?
N6 Mn1 N2 89.11(9) . . ?
N3 Mn1 N2 93.34(7) 2_566 . ?
N3 Mn1 N2 161.79(7) . . ?
N1 Mn1 N2 72.69(7) . . ?
N8 Mn1 Mn1 92.40(5) 2_666 2_566 ?
N6 Mn1 Mn1 138.24(7) . 2_566 ?
N3 Mn1 Mn1 39.70(5) 2_566 2_566 ?
N3 Mn1 Mn1 39.66(5) . 2_566 ?
N1 Mn1 Mn1 94.99(5) . 2_566 ?
N2 Mn1 Mn1 130.93(5) . 2_566 ?
N8 Mn1 Mn1 44.50(5) 2_666 2_666 ?
N6 Mn1 Mn1 43.73(6) . 2_666 ?
N3 Mn1 Mn1 134.83(5) 2_566 2_666 ?
N3 Mn1 Mn1 102.37(5) . 2_666 ?
N1 Mn1 Mn1 128.47(5) . 2_666 ?
N2 Mn1 Mn1 94.62(5) . 2_666 ?
Mn1 Mn1 Mn1 126.662(16) 2_566 2_666 ?
C1 N1 C5 117.5(2) . . ?
C1 N1 Mn1 126.58(15) . . ?
C5 N1 Mn1 115.41(15) . . ?
C6 N2 C7 119.9(2) . . ?
C6 N2 Mn1 110.90(16) . . ?
C7 N2 Mn1 128.75(16) . . ?
N4 N3 Mn1 128.37(15) . 2_566 ?
N4 N3 Mn1 130.13(15) . . ?
Mn1 N3 Mn1 100.64(8) 2_566 . ?
N5 N4 N3 179.7(4) . . ?
N7 N6 Mn1 134.73(18) . . ?
N8 N7 N6 177.4(2) . . ?
N7 N8 Mn1 133.11(17) . 2_666 ?
N1 C1 C2 123.2(2) . . ?
C3 C2 C1 118.9(2) . . ?
C4 C3 C2 118.9(2) . . ?
C3 C4 C5 119.4(2) . . ?
N1 C5 C4 122.1(2) . . ?
N1 C5 C6 116.9(2) . . ?
C4 C5 C6 121.0(2) . . ?
N2 C6 C5 122.6(2) . . ?
C12 C7 C8 117.6(3) . . ?
C12 C7 N2 117.9(2) . . ?
C8 C7 N2 124.5(2) . . ?
C9 C8 C7 121.3(3) . . ?
C10 C9 C8 119.7(3) . . ?
C9 C10 C11 120.5(3) . . ?
C9 C10 Cl1 120.7(2) . . ?
C11 C10 Cl1 118.8(3) . . ?
C10 C11 C12 119.1(3) . . ?
C7 C12 C11 121.8(3) . . ?

loop_
_geom_bond_atom_site_label_1
_geom_bond_atom_site_label_2
_geom_bond_distance
_geom_bond_site_symmetry_2
_geom_bond_publ_flag
Mn1 N8 2.208(2) 2_666 ?
Mn1 N6 2.212(2) . ?
Mn1 N3 2.2168(19) 2_566 ?
Mn1 N3 2.2183(19) . ?
Mn1 N1 2.2575(19) . ?
Mn1 N2 2.3884(18) . ?
Mn1 Mn1 3.4133(6) 2_566 ?
Mn1 Mn1 5.4845(7) 2_666 ?
N1 C1 1.333(3) . ?
N1 C5 1.353(3) . ?
N2 C6 1.275(3) . ?
N2 C7 1.429(3) . ?
N3 N4 1.194(3) . ?
N3 Mn1 2.2168(19) 2_566 ?
N4 N5 1.144(3) . ?
N6 N7 1.163(3) . ?
N7 N8 1.159(3) . ?
N8 Mn1 2.208(2) 2_666 ?
C1 C2 1.378(3) . ?
C2 C3 1.374(4) . ?
C3 C4 1.372(4) . ?
C4 C5 1.383(3) . ?
C5 C6 1.454(3) . ?
C7 C12 1.352(4) . ?
C7 C8 1.379(3) . ?
C8 C9 1.368(4) . ?
C9 C10 1.352(5) . ?
C10 C11 1.358(5) . ?
C10 Cl1 1.743(3) . ?
C11 C12 1.382(4) . ?
